data_7154117
loop_
_publ_author_name
'Bhowmik, Sandip'
'Ghosh, Biswa Nath'
'Rissanen, Kari'

_publ_section_title
;
 Transition metal ion induced hydrogelation by amino-terpyridine ligands.
;
_journal_issue 44
_journal_name_full 'Organic &amp; biomolecular chemistry'
_journal_page_first 8836
_journal_page_last 8839
_journal_paper_doi 10.1039/c4ob01867b
_journal_volume 12
_journal_year 2014
_chemical_formula_moiety 'C21 H16 Cd Cl2 N4'
_chemical_formula_sum 'C21 H16 Cd Cl2 N4'
_chemical_formula_weight 507.68
_space_group_IT_number 14
_symmetry_cell_setting monoclinic
_symmetry_space_group_name_Hall '-P 2yn'
_symmetry_space_group_name_H-M 'P 1 21/n 1'
_atom_sites_solution_hydrogens geom
_atom_sites_solution_primary direct
_atom_sites_solution_secondary difmap
_audit_creation_method SHELXL-97
_cell_angle_alpha 90.00
_cell_angle_beta 107.2044(19)
_cell_angle_gamma 90.00
_cell_formula_units_Z 4
_cell_length_a 12.9203(2)
_cell_length_b 9.79833(13)
_cell_length_c 16.0669(3)
_cell_measurement_reflns_used 6920
_cell_measurement_temperature 123.01(10)
_cell_measurement_theta_max 72.8960
_cell_measurement_theta_min 3.8540
_cell_volume 1943.02(6)
_computing_cell_refinement
;
CrysAlisPro, Agilent Technologies,
Version 1.171.36.21 (release 14-08-2012 CrysAlis171 .NET)
(compiled Sep 14 2012,17:21:16)
;
_computing_data_collection
;
CrysAlisPro, Agilent Technologies,
Version 1.171.36.21 (release 14-08-2012 CrysAlis171 .NET)
(compiled Sep 14 2012,17:21:16)
;
_computing_data_reduction
;
CrysAlisPro, Agilent Technologies,
Version 1.171.36.21 (release 14-08-2012 CrysAlis171 .NET)
(compiled Sep 14 2012,17:21:16)
;
_computing_publication_material 'WinGX (Farrugia, 2012)'
_computing_structure_refinement 'SHELXL-97 (Sheldrick, 2008)'
_computing_structure_solution
;
SUPERFLIP, J. Appl. Cryst. (2007) 40, 786-790
;
_diffrn_ambient_temperature 123.01(10)
_diffrn_detector_area_resol_mean 5.1977
_diffrn_measured_fraction_theta_full 1.000
_diffrn_measured_fraction_theta_max 1.000
_diffrn_measurement_device_type 'SuperNova, Dual, Cu at zero, Atlas'
_diffrn_measurement_method '\w scans'
_diffrn_radiation_monochromator mirror
_diffrn_radiation_source 'SuperNova (Cu) X-ray Source'
_diffrn_radiation_type CuK\a
_diffrn_radiation_wavelength 1.54184
_diffrn_reflns_av_R_equivalents 0.0332
_diffrn_reflns_av_sigmaI/netI 0.0296
_diffrn_reflns_limit_h_max 15
_diffrn_reflns_limit_h_min -15
_diffrn_reflns_limit_k_max 11
_diffrn_reflns_limit_k_min -11
_diffrn_reflns_limit_l_max 14
_diffrn_reflns_limit_l_min -19
_diffrn_reflns_number 12387
_diffrn_reflns_theta_full 67.50
_diffrn_reflns_theta_max 67.50
_diffrn_reflns_theta_min 3.88
_exptl_absorpt_coefficient_mu 11.646
_exptl_absorpt_correction_T_max 0.760
_exptl_absorpt_correction_T_min 0.547
_exptl_absorpt_correction_type analytical
_exptl_absorpt_process_details
;
CrysAlisPro, Agilent Technologies,
Version 1.171.37.31 (release 14-01-2014 CrysAlis171 .NET)
(compiled Jan 14 2014,18:38:05)
Analytical numeric absorption correction using a multifaceted crystal
            model based on expressions derived by R.C. Clark & J.S. Reid.
(Clark, R. C. & Reid, J. S. (1995). Acta Cryst. A51, 887-897)
Empirical absorption correction using spherical harmonics,
 implemented in SCALE3 ABSPACK scaling algorithm.
;
_exptl_crystal_colour yellow
_exptl_crystal_density_diffrn 1.735
_exptl_crystal_density_method 'not measured'
_exptl_crystal_description needle
_exptl_crystal_F_000 1008
_exptl_crystal_size_max 0.09
_exptl_crystal_size_mid 0.06
_exptl_crystal_size_min 0.04
_refine_diff_density_max 1.212
_refine_diff_density_min -0.592
_refine_diff_density_rms 0.081
_refine_ls_extinction_method none
_refine_ls_goodness_of_fit_ref 1.057
_refine_ls_hydrogen_treatment mixed
_refine_ls_matrix_type full
_refine_ls_number_parameters 261
_refine_ls_number_reflns 3502
_refine_ls_number_restraints 0
_refine_ls_restrained_S_all 1.057
_refine_ls_R_factor_all 0.0327
_refine_ls_R_factor_gt 0.0279
_refine_ls_shift/su_max 0.001
_refine_ls_shift/su_mean 0.000
_refine_ls_structure_factor_coef Fsqd
_refine_ls_weighting_details 'calc w=1/[\s^2^(Fo^2^)+(0.0410P)^2^+0.9071P] where P=(Fo^2^+2Fc^2^)/3'
_refine_ls_weighting_scheme calc
_refine_ls_wR_factor_gt 0.0706
_refine_ls_wR_factor_ref 0.0736
_reflns_number_gt 3141
_reflns_number_total 3502
_reflns_threshold_expression >2\s(I)
_cod_data_source_file c4ob01867b2.cif
_cod_data_source_block CdCl2(L2)
_cod_depositor_comments 'Adding full bibliography for 7154114--7154118.cif.'
_cod_original_cell_volume 1943.01(6)
_cod_original_sg_symbol_H-M P21/n
_cod_database_code 7154117

loop_
_symmetry_equiv_pos_as_xyz
'x, y, z'
'-x+1/2, y+1/2, -z+1/2'
'-x, -y, -z'
'x-1/2, -y-1/2, z-1/2'

loop_
_atom_site_label
_atom_site_type_symbol
_atom_site_fract_x
_atom_site_fract_y
_atom_site_fract_z
_atom_site_U_iso_or_equiv
_atom_site_adp_type
_atom_site_occupancy
_atom_site_symmetry_multiplicity
_atom_site_calc_flag
_atom_site_refinement_flags
Cd1 Cd 0.475586(17) 0.22735(2) 0.650663(14) 0.02528(9) Uani 1 1 d .
Cl1 Cl 0.43786(6) 0.19432(8) 0.79171(5) 0.02887(17) Uani 1 1 d .
Cl2 Cl 0.62864(6) 0.36547(7) 0.64418(5) 0.03046(17) Uani 1 1 d .
N1 N 0.3316(2) 0.3768(3) 0.59031(16) 0.0242(5) Uani 1 1 d .
N2 N 0.3382(2) 0.1151(2) 0.54986(16) 0.0216(5) Uani 1 1 d .
N3 N 0.5326(2) 0.0059(2) 0.62898(16) 0.0228(5) Uani 1 1 d .
N4 N -0.1889(2) -0.3573(3) 0.2491(2) 0.0305(6) Uani 1 1 d .
H4A H -0.249(4) -0.331(4) 0.250(3) 0.040(11) Uiso 1 1 d .
H4B H -0.174(4) -0.433(5) 0.244(3) 0.054(14) Uiso 1 1 d .
C1 C 0.3325(3) 0.5070(3) 0.6163(2) 0.0282(7) Uani 1 1 d .
H1 H 0.3966 0.5415 0.6565 0.034 Uiso 1 1 calc R
C2 C 0.2447(3) 0.5931(3) 0.5875(2) 0.0302(7) Uani 1 1 d .
H2 H 0.2473 0.6840 0.6086 0.036 Uiso 1 1 calc R
C3 C 0.1526(3) 0.5430(3) 0.5268(2) 0.0308(7) Uani 1 1 d .
H3 H 0.0909 0.5998 0.5051 0.037 Uiso 1 1 calc R
C4 C 0.1511(3) 0.4091(3) 0.4980(2) 0.0283(7) Uani 1 1 d .
H4 H 0.0893 0.3741 0.4552 0.034 Uiso 1 1 calc R
C5 C 0.2413(2) 0.3271(3) 0.53287(19) 0.0233(6) Uani 1 1 d .
C6 C 0.2442(2) 0.1790(3) 0.51073(18) 0.0215(6) Uani 1 1 d .
C7 C 0.1566(2) 0.1103(3) 0.45572(19) 0.0241(6) Uani 1 1 d .
H7 H 0.0916 0.1580 0.4279 0.029 Uiso 1 1 calc R
C8 C 0.1643(2) -0.0304(3) 0.44117(19) 0.0225(6) Uani 1 1 d .
C9 C 0.2639(2) -0.0927(3) 0.48131(19) 0.0233(6) Uani 1 1 d .
H9 H 0.2734 -0.1870 0.4718 0.028 Uiso 1 1 calc R
C10 C 0.3485(2) -0.0184(3) 0.53457(19) 0.0223(6) Uani 1 1 d .
C11 C 0.4571(2) -0.0790(3) 0.57870(18) 0.0211(6) Uani 1 1 d .
C12 C 0.4806(3) -0.2151(3) 0.5683(2) 0.0266(7) Uani 1 1 d .
H12 H 0.4268 -0.2737 0.5328 0.032 Uiso 1 1 calc R
C13 C 0.5835(3) -0.2648(3) 0.6103(2) 0.0278(7) Uani 1 1 d .
H13 H 0.6009 -0.3576 0.6039 0.033 Uiso 1 1 calc R
C14 C 0.6600(3) -0.1780(3) 0.6614(2) 0.0281(7) Uani 1 1 d .
H14 H 0.7308 -0.2099 0.6911 0.034 Uiso 1 1 calc R
C15 C 0.6317(2) -0.0434(3) 0.6686(2) 0.0259(6) Uani 1 1 d .
H15 H 0.6849 0.0168 0.7032 0.031 Uiso 1 1 calc R
C16 C 0.0714(2) -0.1100(3) 0.3874(2) 0.0238(6) Uani 1 1 d .
C17 C 0.0879(3) -0.2375(3) 0.3543(2) 0.0269(7) Uani 1 1 d .
H17 H 0.1599 -0.2689 0.3627 0.032 Uiso 1 1 calc R
C18 C 0.0024(3) -0.3187(3) 0.3099(2) 0.0284(7) Uani 1 1 d .
H18 H 0.0162 -0.4052 0.2886 0.034 Uiso 1 1 calc R
C19 C -0.1043(3) -0.2754(3) 0.2957(2) 0.0240(6) Uani 1 1 d .
C20 C -0.1220(2) -0.1474(3) 0.3273(2) 0.0261(6) Uani 1 1 d .
H20 H -0.1940 -0.1155 0.3180 0.031 Uiso 1 1 calc R
C21 C -0.0357(2) -0.0668(3) 0.3722(2) 0.0254(6) Uani 1 1 d .
H21 H -0.0495 0.0199 0.3931 0.030 Uiso 1 1 calc R

loop_
_atom_site_aniso_label
_atom_site_aniso_U_11
_atom_site_aniso_U_22
_atom_site_aniso_U_33
_atom_site_aniso_U_23
_atom_site_aniso_U_13
_atom_site_aniso_U_12
Cd1 0.02258(13) 0.02302(13) 0.02596(14) -0.00047(8) 0.00059(9) -0.00095(8)
Cl1 0.0286(4) 0.0294(3) 0.0252(4) 0.0018(3) 0.0026(3) 0.0008(3)
Cl2 0.0243(4) 0.0256(3) 0.0364(4) -0.0028(3) 0.0012(3) -0.0019(3)
N1 0.0214(12) 0.0243(12) 0.0232(13) 0.0024(10) 0.0011(10) -0.0010(10)
N2 0.0219(12) 0.0201(11) 0.0212(12) -0.0013(10) 0.0036(10) 0.0011(10)
N3 0.0221(12) 0.0221(12) 0.0213(12) -0.0007(10) 0.0018(10) 0.0009(10)
N4 0.0223(14) 0.0270(15) 0.0386(16) -0.0033(13) 0.0032(12) -0.0024(12)
C1 0.0334(17) 0.0235(14) 0.0253(16) -0.0010(13) 0.0052(13) -0.0053(13)
C2 0.0367(18) 0.0230(14) 0.0316(17) -0.0011(13) 0.0113(14) -0.0005(13)
C3 0.0307(17) 0.0279(15) 0.0330(17) 0.0038(14) 0.0081(14) 0.0044(13)
C4 0.0247(16) 0.0284(15) 0.0272(16) -0.0023(13) 0.0006(13) 0.0005(13)
C5 0.0243(15) 0.0228(14) 0.0216(15) 0.0000(12) 0.0049(12) 0.0004(12)
C6 0.0199(14) 0.0235(14) 0.0190(14) -0.0003(12) 0.0026(11) -0.0011(12)
C7 0.0203(14) 0.0261(14) 0.0239(15) -0.0017(13) 0.0035(12) 0.0019(12)
C8 0.0194(14) 0.0272(15) 0.0183(14) -0.0003(12) 0.0014(11) -0.0013(12)
C9 0.0215(14) 0.0225(14) 0.0236(15) -0.0020(12) 0.0029(12) -0.0003(12)
C10 0.0199(14) 0.0243(14) 0.0217(14) 0.0013(12) 0.0045(12) -0.0003(12)
C11 0.0201(14) 0.0228(14) 0.0181(14) 0.0020(12) 0.0022(11) 0.0009(11)
C12 0.0245(16) 0.0271(16) 0.0255(16) -0.0005(13) 0.0034(13) -0.0016(12)
C13 0.0278(16) 0.0258(15) 0.0289(16) 0.0028(13) 0.0071(14) 0.0041(13)
C14 0.0209(15) 0.0350(16) 0.0264(16) 0.0060(14) 0.0039(13) 0.0068(13)
C15 0.0198(14) 0.0307(16) 0.0224(15) 0.0007(13) -0.0010(12) -0.0023(12)
C16 0.0202(14) 0.0242(14) 0.0252(15) 0.0001(13) 0.0037(12) -0.0019(12)
C17 0.0196(15) 0.0298(16) 0.0289(16) -0.0040(13) 0.0036(13) 0.0006(12)
C18 0.0267(16) 0.0263(15) 0.0297(16) -0.0085(14) 0.0048(13) -0.0017(13)
C19 0.0230(15) 0.0276(15) 0.0193(14) 0.0009(12) 0.0029(12) -0.0054(12)
C20 0.0188(14) 0.0269(15) 0.0300(16) 0.0022(13) 0.0034(12) 0.0000(12)
C21 0.0257(15) 0.0226(14) 0.0249(15) -0.0005(12) 0.0031(12) 0.0012(12)

loop_
_atom_type_symbol
_atom_type_description
_atom_type_scat_dispersion_real
_atom_type_scat_dispersion_imag
_atom_type_scat_source
C C 0.0181 0.0091 'International Tables Vol C Tables 4.2.6.8 and 6.1.1.4'
H H 0.0000 0.0000 'International Tables Vol C Tables 4.2.6.8 and 6.1.1.4'
N N 0.0311 0.0180 'International Tables Vol C Tables 4.2.6.8 and 6.1.1.4'
Cl Cl 0.3639 0.7018 'International Tables Vol C Tables 4.2.6.8 and 6.1.1.4'
Cd Cd 0.1185 4.6533 'International Tables Vol C Tables 4.2.6.8 and 6.1.1.4'

loop_
_geom_angle_atom_site_label_1
_geom_angle_atom_site_label_2
_geom_angle_atom_site_label_3
_geom_angle
N2 Cd1 N1 69.75(9)
N2 Cd1 N3 70.40(8)
N1 Cd1 N3 139.63(9)
N2 Cd1 Cl2 134.98(6)
N1 Cd1 Cl2 101.03(6)
N3 Cd1 Cl2 102.32(6)
N2 Cd1 Cl1 105.20(6)
N1 Cd1 Cl1 96.52(6)
N3 Cd1 Cl1 99.80(6)
Cl2 Cd1 Cl1 119.76(3)
C1 N1 C5 118.9(3)
C1 N1 Cd1 122.3(2)
C5 N1 Cd1 118.6(2)
C10 N2 C6 119.5(3)
C10 N2 Cd1 119.8(2)
C6 N2 Cd1 120.57(19)
C15 N3 C11 118.8(2)
C15 N3 Cd1 124.0(2)
C11 N3 Cd1 116.96(18)
C19 N4 H4A 114(3)
C19 N4 H4B 115(3)
H4A N4 H4B 124(4)
N1 C1 C2 123.2(3)
N1 C1 H1 118.4
C2 C1 H1 118.4
C1 C2 C3 118.0(3)
C1 C2 H2 121.0
C3 C2 H2 121.0
C2 C3 C4 119.5(3)
C2 C3 H3 120.2
C4 C3 H3 120.2
C3 C4 C5 119.0(3)
C3 C4 H4 120.5
C5 C4 H4 120.5
N1 C5 C4 121.4(3)
N1 C5 C6 115.9(3)
C4 C5 C6 122.8(3)
N2 C6 C7 121.7(3)
N2 C6 C5 115.0(2)
C7 C6 C5 123.3(3)
C6 C7 C8 119.8(3)
C6 C7 H7 120.1
C8 C7 H7 120.1
C9 C8 C7 116.9(3)
C9 C8 C16 121.1(3)
C7 C8 C16 122.0(3)
C10 C9 C8 120.5(3)
C10 C9 H9 119.7
C8 C9 H9 119.7
N2 C10 C9 121.5(3)
N2 C10 C11 115.4(3)
C9 C10 C11 123.0(3)
N3 C11 C12 121.2(3)
N3 C11 C10 116.7(2)
C12 C11 C10 122.1(3)
C11 C12 C13 119.3(3)
C11 C12 H12 120.3
C13 C12 H12 120.3
C14 C13 C12 119.3(3)
C14 C13 H13 120.4
C12 C13 H13 120.4
C13 C14 C15 118.6(3)
C13 C14 H14 120.7
C15 C14 H14 120.7
N3 C15 C14 122.9(3)
N3 C15 H15 118.5
C14 C15 H15 118.5
C21 C16 C17 117.2(3)
C21 C16 C8 122.3(3)
C17 C16 C8 120.4(3)
C18 C17 C16 121.6(3)
C18 C17 H17 119.2
C16 C17 H17 119.2
C17 C18 C19 120.8(3)
C17 C18 H18 119.6
C19 C18 H18 119.6
N4 C19 C18 119.8(3)
N4 C19 C20 121.9(3)
C18 C19 C20 118.3(3)
C21 C20 C19 120.5(3)
C21 C20 H20 119.7
C19 C20 H20 119.7
C20 C21 C16 121.6(3)
C20 C21 H21 119.2
C16 C21 H21 119.2

loop_
_geom_bond_atom_site_label_1
_geom_bond_atom_site_label_2
_geom_bond_distance
Cd1 N2 2.299(2)
Cd1 N1 2.341(2)
Cd1 N3 2.350(2)
Cd1 Cl2 2.4238(8)
Cd1 Cl1 2.4762(8)
N1 C1 1.341(4)
N1 C5 1.347(4)
N2 C10 1.345(4)
N2 C6 1.346(4)
N3 C15 1.340(4)
N3 C11 1.353(4)
N4 C19 1.384(4)
N4 H4A 0.82(4)
N4 H4B 0.78(5)
C1 C2 1.379(5)
C1 H1 0.9500
C2 C3 1.386(5)
C2 H2 0.9500
C3 C4 1.390(4)
C3 H3 0.9500
C4 C5 1.390(4)
C4 H4 0.9500
C5 C6 1.497(4)
C6 C7 1.387(4)
C7 C8 1.406(4)
C7 H7 0.9500
C8 C9 1.398(4)
C8 C16 1.477(4)
C9 C10 1.380(4)
C9 H9 0.9500
C10 C11 1.495(4)
C11 C12 1.389(4)
C12 C13 1.390(5)
C12 H12 0.9500
C13 C14 1.376(5)
C13 H13 0.9500
C14 C15 1.383(5)
C14 H14 0.9500
C15 H15 0.9500
C16 C21 1.398(4)
C16 C17 1.399(4)
C17 C18 1.378(4)
C17 H17 0.9500
C18 C19 1.395(4)
C18 H18 0.9500
C19 C20 1.398(4)
C20 C21 1.383(4)
C20 H20 0.9500
C21 H21 0.9500

loop_
_geom_torsion_atom_site_label_1
_geom_torsion_atom_site_label_2
_geom_torsion_atom_site_label_3
_geom_torsion_atom_site_label_4
_geom_torsion
N2 Cd1 N1 C1 177.5(3)
N3 Cd1 N1 C1 -172.8(2)
Cl2 Cd1 N1 C1 -48.4(2)
Cl1 Cd1 N1 C1 73.7(2)
N2 Cd1 N1 C5 3.3(2)
N3 Cd1 N1 C5 12.9(3)
Cl2 Cd1 N1 C5 137.3(2)
Cl1 Cd1 N1 C5 -100.6(2)
N1 Cd1 N2 C10 -179.2(2)
N3 Cd1 N2 C10 7.5(2)
Cl2 Cd1 N2 C10 95.4(2)
Cl1 Cd1 N2 C10 -87.7(2)
N1 Cd1 N2 C6 -4.2(2)
N3 Cd1 N2 C6 -177.5(2)
Cl2 Cd1 N2 C6 -89.6(2)
Cl1 Cd1 N2 C6 87.3(2)
N2 Cd1 N3 C15 178.4(3)
N1 Cd1 N3 C15 168.8(2)
Cl2 Cd1 N3 C15 44.8(2)
Cl1 Cd1 N3 C15 -78.8(2)
N2 Cd1 N3 C11 -7.1(2)
N1 Cd1 N3 C11 -16.7(3)
Cl2 Cd1 N3 C11 -140.76(19)
Cl1 Cd1 N3 C11 95.7(2)
C5 N1 C1 C2 0.4(5)
Cd1 N1 C1 C2 -173.8(2)
N1 C1 C2 C3 -1.9(5)
C1 C2 C3 C4 0.7(5)
C2 C3 C4 C5 1.9(5)
C1 N1 C5 C4 2.3(4)
Cd1 N1 C5 C4 176.8(2)
C1 N1 C5 C6 -176.7(3)
Cd1 N1 C5 C6 -2.2(3)
C3 C4 C5 N1 -3.5(5)
C3 C4 C5 C6 175.5(3)
C10 N2 C6 C7 1.0(4)
Cd1 N2 C6 C7 -174.1(2)
C10 N2 C6 C5 179.6(2)
Cd1 N2 C6 C5 4.5(3)
N1 C5 C6 N2 -1.4(4)
C4 C5 C6 N2 179.6(3)
N1 C5 C6 C7 177.2(3)
C4 C5 C6 C7 -1.8(5)
N2 C6 C7 C8 1.2(4)
C5 C6 C7 C8 -177.2(3)
C6 C7 C8 C9 -2.6(4)
C6 C7 C8 C16 176.3(3)
C7 C8 C9 C10 1.9(4)
C16 C8 C9 C10 -177.0(3)
C6 N2 C10 C9 -1.7(4)
Cd1 N2 C10 C9 173.3(2)
C6 N2 C10 C11 178.0(2)
Cd1 N2 C10 C11 -6.9(3)
C8 C9 C10 N2 0.2(4)
C8 C9 C10 C11 -179.5(3)
C15 N3 C11 C12 0.4(4)
Cd1 N3 C11 C12 -174.3(2)
C15 N3 C11 C10 -178.9(3)
Cd1 N3 C11 C10 6.3(3)
N2 C10 C11 N3 0.2(4)
C9 C10 C11 N3 179.9(3)
N2 C10 C11 C12 -179.2(3)
C9 C10 C11 C12 0.6(4)
N3 C11 C12 C13 0.0(5)
C10 C11 C12 C13 179.3(3)
C11 C12 C13 C14 0.0(5)
C12 C13 C14 C15 -0.5(5)
C11 N3 C15 C14 -0.9(4)
Cd1 N3 C15 C14 173.5(2)
C13 C14 C15 N3 0.9(5)
C9 C8 C16 C21 156.9(3)
C7 C8 C16 C21 -22.0(5)
C9 C8 C16 C17 -18.8(4)
C7 C8 C16 C17 162.3(3)
C21 C16 C17 C18 -1.1(5)
C8 C16 C17 C18 174.8(3)
C16 C17 C18 C19 0.6(5)
C17 C18 C19 N4 178.5(3)
C17 C18 C19 C20 0.3(5)
N4 C19 C20 C21 -178.7(3)
C18 C19 C20 C21 -0.5(5)
C19 C20 C21 C16 -0.1(5)
C17 C16 C21 C20 0.9(5)
C8 C16 C21 C20 -175.0(3)
